data_7217690
loop_
_publ_author_name
'Salorinne, Kirsi'
'Lahtinen, Tanja'
'Marjom\"aki, Varpu'
'H\"akkinen, Hannu'

_publ_section_title
;
 Polymorphic and solvate structures of ethyl ester and carboxylic acid
 derivatives of WIN 61893 analogue and their stability in solution
;
_journal_issue 38
_journal_name_full CrystEngComm
_journal_page_first 9001
_journal_paper_doi 10.1039/C4CE01152J
_journal_volume 16
_journal_year 2014
_chemical_formula_moiety 'C20 H23 N3 O5'
_chemical_formula_sum 'C20 H23 N3 O5'
_chemical_formula_weight 385.41
_chemical_name_systematic
;
 ? 
;
_space_group_crystal_system monoclinic
_space_group_IT_number 14
_space_group_name_Hall '-P 2yn'
_space_group_name_H-M_alt 'P 1 21/n 1'
_symmetry_space_group_name_Hall '-P 2yn'
_symmetry_space_group_name_H-M 'P 1 21/n 1'
_atom_sites_solution_hydrogens geom
_atom_sites_solution_primary direct
_atom_sites_solution_secondary difmap
_audit_creation_date 2013-05-04
_audit_creation_method
;
  Olex2 1.2
  (compiled Dec  5 2012 16:17:34, GUI svn.r4385)
;
_cell_angle_alpha 90.00
_cell_angle_beta 96.213(3)
_cell_angle_gamma 90.00
_cell_formula_units_Z 4
_cell_length_a 7.8644(2)
_cell_length_b 23.7196(5)
_cell_length_c 10.4242(2)
_cell_measurement_reflns_used 3753
_cell_measurement_temperature 176(2)
_cell_measurement_theta_max 29.9020
_cell_measurement_theta_min 2.1300
_cell_volume 1933.11(7)
_computing_cell_refinement
;
CrysAlisPro, Agilent Technologies,
Version 1.171.36.28 (release 01-02-2013 CrysAlis171 .NET)
(compiled Feb  1 2013,16:14:44)
;
_computing_data_collection
;
CrysAlisPro, Agilent Technologies,
Version 1.171.36.28 (release 01-02-2013 CrysAlis171 .NET)
(compiled Feb  1 2013,16:14:44)
;
_computing_data_reduction
;
CrysAlisPro, Agilent Technologies,
Version 1.171.36.28 (release 01-02-2013 CrysAlis171 .NET)
(compiled Feb  1 2013,16:14:44)
;
_computing_molecular_graphics
;
O. V. Dolomanov, L. J. Bourhis, R. J. Gildea, J. A. K. Howard and H. Puschmann,
OLEX2: a complete structure solution, refinement and analysis program.
J. Appl. Cryst. (2009). 42, 339-341.
;
_computing_publication_material
;
O. V. Dolomanov, L. J. Bourhis, R. J. Gildea, J. A. K. Howard and H. Puschmann,
OLEX2: a complete structure solution, refinement and analysis program.
J. Appl. Cryst. (2009). 42, 339-341.
;
_computing_structure_refinement 'SHELXL-97 (Sheldrick, 1997)'
_computing_structure_solution 'SHELXS-97 (Sheldrick, 1990)'
_diffrn_ambient_temperature 176.15
_diffrn_detector_area_resol_mean 16.0107
_diffrn_measured_fraction_theta_full 0.9994
_diffrn_measured_fraction_theta_max 0.8876
_diffrn_measurement_details
;
  1 omega  -95.00  -38.00   1.0000   45.0000
omega____ theta____ kappa____ phi______ frames
    -      -20.9006 -178.0000   90.0000 57

  2 omega  -90.00    6.00   1.0000   45.0000
omega____ theta____ kappa____ phi______ frames
    -      -20.9006  -77.0000   90.0000 96

  3 omega   37.00   64.00   1.0000   45.0000
omega____ theta____ kappa____ phi______ frames
    -       21.6819  178.0000    0.0000 27

  4 omega  -41.00   36.00   1.0000   45.0000
omega____ theta____ kappa____ phi______ frames
    -       21.6819  -77.0000    0.0000 77
;
_diffrn_measurement_device_type 'SuperNova, Single source at offset, Eos'
_diffrn_measurement_method '\w scans'
_diffrn_orient_matrix_UB_11 -0.0079842000
_diffrn_orient_matrix_UB_12 0.0241206000
_diffrn_orient_matrix_UB_13 0.0390924000
_diffrn_orient_matrix_UB_21 0.0549248000
_diffrn_orient_matrix_UB_22 -0.0126327000
_diffrn_orient_matrix_UB_23 0.0503889000
_diffrn_orient_matrix_UB_31 0.0717775000
_diffrn_orient_matrix_UB_32 0.0123545000
_diffrn_orient_matrix_UB_33 -0.0248524000
_diffrn_radiation_monochromator mirror
_diffrn_radiation_type 'Mo K\a'
_diffrn_radiation_wavelength 0.7107
_diffrn_reflns_av_R_equivalents 0.0202
_diffrn_reflns_av_unetI/netI 0.0359
_diffrn_reflns_limit_h_max 10
_diffrn_reflns_limit_h_min -10
_diffrn_reflns_limit_k_max 32
_diffrn_reflns_limit_k_min -28
_diffrn_reflns_limit_l_max 10
_diffrn_reflns_limit_l_min -14
_diffrn_reflns_number 11637
_diffrn_reflns_theta_full 26.50
_diffrn_reflns_theta_max 30.69
_diffrn_reflns_theta_min 2.14
_diffrn_source 'SuperNova (Mo) X-ray Source'
_exptl_absorpt_coefficient_mu 0.096
_exptl_absorpt_correction_T_max 0.995
_exptl_absorpt_correction_T_min 0.993
_exptl_absorpt_correction_type gaussian
_exptl_absorpt_process_details
;
CrysAlisPro, Agilent Technologies,
Version 1.171.36.28 (release 01-02-2013 CrysAlis171 .NET)
(compiled Feb  1 2013,16:14:44)
Numerical absorption correction based on gaussian integration over
            a multifaceted crystal model
;
_exptl_crystal_colour 'clear colourless'
_exptl_crystal_density_diffrn 1.324
_exptl_crystal_density_method 'not measured'
_exptl_crystal_description needle
_exptl_crystal_F_000 816
_exptl_crystal_size_max 0.1655
_exptl_crystal_size_mid 0.1221
_exptl_crystal_size_min 0.1114
_refine_diff_density_max 0.202
_refine_diff_density_min -0.221
_refine_diff_density_rms 0.040
_refine_ls_extinction_method none
_refine_ls_goodness_of_fit_ref 1.053
_refine_ls_hydrogen_treatment constr
_refine_ls_matrix_type full
_refine_ls_number_parameters 257
_refine_ls_number_reflns 5318
_refine_ls_number_restraints 0
_refine_ls_restrained_S_all 1.053
_refine_ls_R_factor_all 0.0825
_refine_ls_R_factor_gt 0.0530
_refine_ls_shift/su_max 0.001
_refine_ls_shift/su_mean 0.000
_refine_ls_structure_factor_coef Fsqd
_refine_ls_weighting_details 'calc w=1/[\s^2^(Fo^2^)+(0.0363P)^2^+0.9013P] where P=(Fo^2^+2Fc^2^)/3'
_refine_ls_weighting_scheme calc
_refine_ls_wR_factor_gt 0.1184
_refine_ls_wR_factor_ref 0.1328
_reflns_number_gt 3631
_reflns_number_total 5318
_reflns_threshold_expression >2sigma(I)
_cod_data_source_file c4ce01152j2.cif
_cod_data_source_block 1formI
_cod_depositor_comments 'Adding full bibliography for 7217690--7217693.cif.'
_cod_database_code 7217690
_reflns_odcompleteness_completeness 99.94
_reflns_odcompleteness_iscentric 1
_reflns_odcompleteness_theta 28.22
_olex2_refinement_description
;
1. Fixed Uiso
 At 1.2 times of:
  {H2A,H2B} of C2, H19 of C19, H17 of C17, H10 of C10, {H11A,H11B} of C11,
  {H12A,H12B} of C12, {H13A,H13B} of C13
 At 1.5 times of:
  {H28A,H28B,H28C} of C28, {H1A,H1B,H1C} of C1, {H22A,H22B,H22C} of C22,
  {H21A,H21B,H21C} of C21
2.a Secondary CH2 refined with riding coordinates:
 C2(H2A,H2B), C11(H11A,H11B), C12(H12A,H12B), C13(H13A,H13B)
2.b Aromatic/amide H refined with riding coordinates:
 C10(H10), C17(H17), C19(H19)
2.c Idealised Me refined as rotating group:
 C1(H1A,H1B,H1C), C21(H21A,H21B,H21C), C22(H22A,H22B,H22C), C28(H28A,H28B,H28C)
;

loop_
_space_group_symop_id
_space_group_symop_operation_xyz
1 'x, y, z'
2 '-x+1/2, y+1/2, -z+1/2'
3 '-x, -y, -z'
4 'x-1/2, -y-1/2, z-1/2'

loop_
_atom_site_label
_atom_site_type_symbol
_atom_site_fract_x
_atom_site_fract_y
_atom_site_fract_z
_atom_site_U_iso_or_equiv
_atom_site_adp_type
_atom_site_occupancy
_atom_site_symmetry_multiplicity
_atom_site_calc_flag
_atom_site_refinement_flags
C1 C 0.5985(3) 0.82907(11) 0.9493(2) 0.0644(6) Uani 1 1 d .
H1A H 0.5355 0.7944 0.9639 0.097 Uiso 1 1 calc R
H1B H 0.5830 0.8562 1.0180 0.097 Uiso 1 1 calc R
H1C H 0.7204 0.8204 0.9498 0.097 Uiso 1 1 calc R
C2 C 0.5325(3) 0.85364(9) 0.8222(2) 0.0545(6) Uani 1 1 d .
H2A H 0.4078 0.8603 0.8184 0.065 Uiso 1 1 calc R
H2B H 0.5898 0.8900 0.8087 0.065 Uiso 1 1 calc R
C4 C 0.5006(2) 0.82350(7) 0.6051(2) 0.0426(4) Uani 1 1 d .
C6 C 0.5427(2) 0.77910(7) 0.51295(18) 0.0364(4) Uani 1 1 d .
C9 C 0.5459(2) 0.72628(7) 0.34173(17) 0.0366(4) Uani 1 1 d .
C10 C 0.4712(2) 0.77257(7) 0.38422(18) 0.0413(4) Uani 1 1 d .
H10 H 0.3880 0.7959 0.3374 0.050 Uiso 1 1 calc R
C11 C 0.5311(2) 0.69390(8) 0.21959(17) 0.0395(4) Uani 1 1 d .
H11A H 0.6367 0.6990 0.1771 0.047 Uiso 1 1 calc R
H11B H 0.4341 0.7089 0.1610 0.047 Uiso 1 1 calc R
C12 C 0.5030(2) 0.63118(7) 0.24132(17) 0.0398(4) Uani 1 1 d .
H12A H 0.5989 0.6164 0.3013 0.048 Uiso 1 1 calc R
H12B H 0.3964 0.6261 0.2825 0.048 Uiso 1 1 calc R
C13 C 0.4908(2) 0.59765(8) 0.11840(19) 0.0448(5) Uani 1 1 d .
H13A H 0.5913 0.6054 0.0715 0.054 Uiso 1 1 calc R
H13B H 0.4888 0.5568 0.1381 0.054 Uiso 1 1 calc R
C15 C 0.3199(2) 0.58725(7) -0.07944(17) 0.0359(4) Uani 1 1 d .
C16 C 0.2547(2) 0.53264(7) -0.09144(17) 0.0365(4) Uani 1 1 d .
C17 C 0.2336(2) 0.50871(7) -0.21468(16) 0.0358(4) Uani 1 1 d .
H17 H 0.1850 0.4721 -0.2260 0.043 Uiso 1 1 calc R
C18 C 0.2823(2) 0.53733(7) -0.32044(16) 0.0362(4) Uani 1 1 d .
C19 C 0.3510(2) 0.59142(8) -0.30451(18) 0.0403(4) Uani 1 1 d .
H19 H 0.3862 0.6108 -0.3769 0.048 Uiso 1 1 calc R
C20 C 0.3686(2) 0.61730(7) -0.18490(18) 0.0394(4) Uani 1 1 d .
C21 C 0.4410(3) 0.67609(8) -0.1672(2) 0.0545(5) Uani 1 1 d .
H21A H 0.3586 0.7003 -0.1295 0.082 Uiso 1 1 calc R
H21B H 0.4634 0.6913 -0.2511 0.082 Uiso 1 1 calc R
H21C H 0.5480 0.6748 -0.1096 0.082 Uiso 1 1 calc R
C22 C 0.2153(3) 0.49979(8) 0.02513(18) 0.0453(5) Uani 1 1 d .
H22A H 0.1376 0.4687 -0.0020 0.068 Uiso 1 1 calc R
H22B H 0.1609 0.5247 0.0837 0.068 Uiso 1 1 calc R
H22C H 0.3216 0.4846 0.0697 0.068 Uiso 1 1 calc R
C23 C 0.2653(2) 0.51098(7) -0.44901(17) 0.0375(4) Uani 1 1 d .
C26 C 0.2170(3) 0.45189(8) -0.59663(18) 0.0423(4) Uani 1 1 d .
C28 C 0.1730(3) 0.40321(9) -0.68382(19) 0.0494(5) Uani 1 1 d .
H28A H 0.1930 0.3680 -0.6354 0.074 Uiso 1 1 calc R
H28B H 0.2447 0.4040 -0.7551 0.074 Uiso 1 1 calc R
H28C H 0.0523 0.4056 -0.7184 0.074 Uiso 1 1 calc R
N7 N 0.6544(2) 0.73962(6) 0.54870(15) 0.0432(4) Uani 1 1 d .
N24 N 0.3102(3) 0.53777(7) -0.54920(15) 0.0526(4) Uani 1 1 d .
N27 N 0.2065(2) 0.45705(6) -0.47441(14) 0.0406(4) Uani 1 1 d .
O3 O 0.56914(17) 0.81310(5) 0.72413(13) 0.0452(3) Uani 1 1 d .
O5 O 0.4108(2) 0.86316(6) 0.57185(16) 0.0604(4) Uani 1 1 d .
O8 O 0.65771(17) 0.70565(5) 0.43902(12) 0.0430(3) Uani 1 1 d .
O14 O 0.33606(16) 0.61355(5) 0.04001(12) 0.0398(3) Uani 1 1 d .
O25 O 0.2777(2) 0.49789(6) -0.65038(13) 0.0562(4) Uani 1 1 d .

loop_
_atom_site_aniso_label
_atom_site_aniso_U_11
_atom_site_aniso_U_22
_atom_site_aniso_U_33
_atom_site_aniso_U_23
_atom_site_aniso_U_13
_atom_site_aniso_U_12
C1 0.0603(14) 0.0736(16) 0.0606(14) -0.0309(12) 0.0124(12) -0.0081(12)
C2 0.0464(11) 0.0477(11) 0.0714(15) -0.0287(11) 0.0151(11) -0.0047(9)
C4 0.0366(9) 0.0325(9) 0.0594(12) -0.0032(8) 0.0088(9) -0.0011(7)
C6 0.0332(9) 0.0309(8) 0.0457(10) 0.0013(7) 0.0063(8) -0.0008(7)
C9 0.0355(9) 0.0345(9) 0.0386(9) 0.0043(7) -0.0013(7) -0.0010(7)
C10 0.0387(10) 0.0352(9) 0.0490(11) 0.0059(8) -0.0002(8) 0.0058(7)
C11 0.0405(10) 0.0426(10) 0.0345(9) 0.0006(7) 0.0002(8) 0.0003(8)
C12 0.0394(10) 0.0398(10) 0.0388(10) -0.0009(7) -0.0027(8) 0.0022(7)
C13 0.0397(10) 0.0442(10) 0.0479(11) -0.0071(8) -0.0074(8) 0.0083(8)
C15 0.0346(9) 0.0380(9) 0.0343(9) -0.0031(7) -0.0002(7) 0.0066(7)
C16 0.0372(9) 0.0381(9) 0.0338(9) 0.0008(7) 0.0024(7) 0.0035(7)
C17 0.0384(9) 0.0331(8) 0.0351(9) 0.0001(7) 0.0007(7) 0.0021(7)
C18 0.0398(9) 0.0361(9) 0.0321(8) 0.0017(7) 0.0007(7) 0.0064(7)
C19 0.0444(10) 0.0387(10) 0.0380(10) 0.0060(8) 0.0055(8) 0.0031(8)
C20 0.0391(10) 0.0354(9) 0.0434(10) 0.0003(8) 0.0032(8) 0.0030(7)
C21 0.0671(14) 0.0368(10) 0.0612(13) -0.0041(9) 0.0136(11) -0.0057(9)
C22 0.0552(12) 0.0449(10) 0.0360(10) 0.0007(8) 0.0054(9) -0.0034(9)
C23 0.0417(10) 0.0363(9) 0.0341(9) 0.0045(7) 0.0027(8) 0.0085(7)
C26 0.0480(11) 0.0406(10) 0.0386(10) 0.0037(8) 0.0056(8) 0.0070(8)
C28 0.0606(13) 0.0490(11) 0.0392(10) -0.0048(9) 0.0077(9) 0.0013(9)
N7 0.0495(9) 0.0384(8) 0.0400(8) -0.0092(7) -0.0031(7) 0.0080(7)
N24 0.0846(13) 0.0388(9) 0.0359(8) 0.0005(7) 0.0130(9) -0.0024(9)
N27 0.0494(9) 0.0396(8) 0.0327(8) 0.0002(6) 0.0039(7) 0.0015(7)
O3 0.0499(8) 0.0370(7) 0.0498(8) -0.0121(6) 0.0099(6) 0.0021(6)
O5 0.0576(9) 0.0445(8) 0.0788(11) -0.0062(7) 0.0062(8) 0.0176(7)
O8 0.0485(8) 0.0397(7) 0.0385(7) -0.0071(5) -0.0066(6) 0.0120(6)
O14 0.0390(7) 0.0412(7) 0.0374(7) -0.0084(5) -0.0033(5) 0.0065(5)
O25 0.0895(12) 0.0452(8) 0.0349(7) 0.0023(6) 0.0118(7) 0.0000(7)

loop_
_atom_type_symbol
_atom_type_description
_atom_type_scat_dispersion_real
_atom_type_scat_dispersion_imag
_atom_type_scat_source
C C 0.0033 0.0016 'International Tables Vol C Tables 4.2.6.8 and 6.1.1.4'
H H 0.0000 0.0000 'International Tables Vol C Tables 4.2.6.8 and 6.1.1.4'
N N 0.0061 0.0033 'International Tables Vol C Tables 4.2.6.8 and 6.1.1.4'
O O 0.0106 0.0060 'International Tables Vol C Tables 4.2.6.8 and 6.1.1.4'

loop_
_exptl_crystal_face_index_h
_exptl_crystal_face_index_k
_exptl_crystal_face_index_l
_exptl_crystal_face_perp_dist
_exptl_oxdiff_crystal_face_indexfrac_h
_exptl_oxdiff_crystal_face_indexfrac_k
_exptl_oxdiff_crystal_face_indexfrac_l
_exptl_oxdiff_crystal_face_x
_exptl_oxdiff_crystal_face_y
_exptl_oxdiff_crystal_face_z
-2 -25 10 0.0557 -1.9996 -24.9834 9.9994 -0.1957 0.7096 -0.7007
2 25 -10 0.0557 1.9996 24.9834 -9.9994 0.1957 -0.7096 0.7007
-11 4 0 0.0754 -11.0041 4.0000 -0.0005 0.1843 -0.6550 -0.7404
11 -1 -1 0.0705 11.0040 -1.0019 -0.9994 -0.1511 0.5667 0.8023
0 19 12 0.0476 -0.0021 19.0028 12.0023 0.9276 0.3646 -0.0637
-1 -23 -11 0.0624 -0.9980 -23.0005 -11.0025 -0.9769 -0.3187 -0.0824

loop_
_geom_angle_atom_site_label_1
_geom_angle_atom_site_label_2
_geom_angle_atom_site_label_3
_geom_angle
O3 C2 C1 106.89(17)
O3 C4 C6 112.20(15)
O5 C4 C6 122.14(19)
O5 C4 O3 125.64(19)
C10 C6 C4 126.91(16)
N7 C6 C4 120.78(17)
N7 C6 C10 112.30(16)
C10 C9 C11 135.31(17)
C10 C9 O8 108.61(15)
O8 C9 C11 116.06(15)
C9 C10 C6 105.10(16)
C9 C11 C12 112.19(15)
C13 C12 C11 112.76(16)
O14 C13 C12 108.50(15)
C16 C15 C20 122.19(16)
O14 C15 C16 119.74(16)
O14 C15 C20 118.07(15)
C15 C16 C17 117.77(16)
C15 C16 C22 121.00(16)
C17 C16 C22 121.18(16)
C18 C17 C16 121.16(16)
C17 C18 C19 119.57(16)
C17 C18 C23 120.77(16)
C19 C18 C23 119.66(16)
C20 C19 C18 121.01(17)
C15 C20 C21 120.44(17)
C19 C20 C15 118.24(16)
C19 C20 C21 121.31(18)
N24 C23 C18 121.12(17)
N24 C23 N27 114.42(16)
N27 C23 C18 124.44(16)
N27 C26 C28 129.88(18)
N27 C26 O25 113.55(17)
O25 C26 C28 116.58(16)
C6 N7 O8 104.47(14)
C23 N24 O25 103.18(15)
C26 N27 C23 102.83(15)
C4 O3 C2 116.42(15)
C9 O8 N7 109.52(13)
C15 O14 C13 112.42(13)
C26 O25 N24 106.03(14)

loop_
_geom_bond_atom_site_label_1
_geom_bond_atom_site_label_2
_geom_bond_distance
C1 C2 1.488(3)
C2 O3 1.455(2)
C4 C6 1.487(3)
C4 O3 1.322(2)
C4 O5 1.205(2)
C6 C10 1.406(3)
C6 N7 1.310(2)
C9 C10 1.343(3)
C9 C11 1.481(2)
C9 O8 1.359(2)
C11 C12 1.525(2)
C12 C13 1.502(2)
C13 O14 1.441(2)
C15 C16 1.394(2)
C15 C20 1.398(3)
C15 O14 1.386(2)
C16 C17 1.398(2)
C16 C22 1.504(2)
C17 C18 1.384(2)
C18 C19 1.395(3)
C18 C23 1.472(2)
C19 C20 1.383(3)
C20 C21 1.510(3)
C23 N24 1.303(2)
C23 N27 1.376(2)
C26 C28 1.487(3)
C26 N27 1.291(2)
C26 O25 1.338(2)
N7 O8 1.4013(18)
N24 O25 1.419(2)

loop_
_geom_torsion_atom_site_label_1
_geom_torsion_atom_site_label_2
_geom_torsion_atom_site_label_3
_geom_torsion_atom_site_label_4
_geom_torsion
C1 C2 O3 C4 171.35(17)
C4 C6 C10 C9 -178.65(17)
C4 C6 N7 O8 178.97(15)
C6 C4 O3 C2 -178.80(15)
C6 N7 O8 C9 -0.38(19)
C9 C11 C12 C13 -178.99(15)
C10 C6 N7 O8 0.2(2)
C10 C9 C11 C12 -128.4(2)
C10 C9 O8 N7 0.4(2)
C11 C9 C10 C6 178.2(2)
C11 C9 O8 N7 -178.39(15)
C11 C12 C13 O14 -67.4(2)
C12 C13 O14 C15 176.04(15)
C15 C16 C17 C18 2.6(3)
C16 C15 C20 C19 -0.1(3)
C16 C15 C20 C21 -179.12(17)
C16 C15 O14 C13 82.7(2)
C16 C17 C18 C19 -1.1(3)
C16 C17 C18 C23 177.78(16)
C17 C18 C19 C20 -1.1(3)
C17 C18 C23 N24 179.69(18)
C17 C18 C23 N27 -1.9(3)
C18 C19 C20 C15 1.6(3)
C18 C19 C20 C21 -179.29(18)
C18 C23 N24 O25 178.71(16)
C18 C23 N27 C26 -178.68(17)
C19 C18 C23 N24 -1.4(3)
C19 C18 C23 N27 176.98(17)
C20 C15 C16 C17 -2.0(3)
C20 C15 C16 C22 175.54(17)
C20 C15 O14 C13 -97.98(19)
C22 C16 C17 C18 -174.97(17)
C23 C18 C19 C20 -179.98(17)
C23 N24 O25 C26 -0.1(2)
C28 C26 N27 C23 179.9(2)
C28 C26 O25 N24 -179.82(17)
N7 C6 C10 C9 0.0(2)
N24 C23 N27 C26 -0.2(2)
N27 C23 N24 O25 0.1(2)
N27 C26 O25 N24 0.0(2)
O3 C4 C6 C10 169.93(18)
O3 C4 C6 N7 -8.6(2)
O5 C4 C6 C10 -8.5(3)
O5 C4 C6 N7 172.98(19)
O5 C4 O3 C2 -0.4(3)
O8 C9 C10 C6 -0.2(2)
O8 C9 C11 C12 49.9(2)
O14 C15 C16 C17 177.23(15)
O14 C15 C16 C22 -5.2(3)
O14 C15 C20 C19 -179.33(15)
O14 C15 C20 C21 1.6(3)
O25 C26 N27 C23 0.1(2)
